data_7129481
loop_
_publ_author_name
'Sun, Qiang'
'Liu, Min'
'Ruan, Huapeng'
'Chen, Chao'
'Zhao, Yue'
'Tan, Gengwen'
'Wang, Xinping'

_publ_section_title
;
 The <i>cis</i>/<i>trans</i> conformation approach for tuning the magnetic
 coupling in a diradical: isolation of pure pyridine-based diradical
 dianions.
;
_journal_issue 11
_journal_name_full 'Chemical communications (Cambridge, England)'
_journal_page_first 1708
_journal_page_last 1711
_journal_paper_doi 10.1039/d1cc05661a
_journal_volume 58
_journal_year 2022
_chemical_formula_sum 'C58 H56 N2'
_chemical_formula_weight 781.04
_space_group_crystal_system monoclinic
_space_group_IT_number 14
_space_group_name_Hall '-P 2yn'
_space_group_name_H-M_alt 'P 1 21/n 1'
_atom_sites_solution_hydrogens geom
_audit_creation_method SHELXL-2014/7
_audit_update_record
;
2021-03-16 deposited with the CCDC.	2021-12-28 downloaded from the CCDC.
;
_cell_angle_alpha 90
_cell_angle_beta 105.2960(10)
_cell_angle_gamma 90
_cell_formula_units_Z 4
_cell_length_a 16.6713(8)
_cell_length_b 16.2931(6)
_cell_length_c 20.9884(8)
_cell_measurement_reflns_used 9995
_cell_measurement_temperature 173(2)
_cell_measurement_theta_max 27.27
_cell_measurement_theta_min 2.20
_cell_volume 5499.1(4)
_computing_structure_refinement 'SHELXL-2014/7 (Sheldrick, 2014)'
_diffrn_ambient_temperature 173(2)
_diffrn_measured_fraction_theta_full 0.997
_diffrn_measured_fraction_theta_max 0.997
_diffrn_measurement_device_type 'Bruker D8 VENTURE'
_diffrn_measurement_method '\f and \w scans'
_diffrn_radiation_type MoK\a
_diffrn_radiation_wavelength 0.71073
_diffrn_reflns_av_R_equivalents 0.0554
_diffrn_reflns_av_unetI/netI 0.0510
_diffrn_reflns_Laue_measured_fraction_full 0.997
_diffrn_reflns_Laue_measured_fraction_max 0.997
_diffrn_reflns_limit_h_max 20
_diffrn_reflns_limit_h_min -21
_diffrn_reflns_limit_k_max 21
_diffrn_reflns_limit_k_min -21
_diffrn_reflns_limit_l_max 27
_diffrn_reflns_limit_l_min -22
_diffrn_reflns_number 50782
_diffrn_reflns_point_group_measured_fraction_full 0.997
_diffrn_reflns_point_group_measured_fraction_max 0.997
_diffrn_reflns_theta_full 25.242
_diffrn_reflns_theta_max 27.454
_diffrn_reflns_theta_min 2.012
_exptl_absorpt_coefficient_mu 0.054
_exptl_absorpt_correction_T_max 0.7456
_exptl_absorpt_correction_T_min 0.6783
_exptl_absorpt_correction_type multi-scan
_exptl_absorpt_process_details 'SADABS-2016/2 (Bruker,2016/2) was used for absorption correction.'
_exptl_crystal_colour colorless
_exptl_crystal_density_diffrn 0.943
_exptl_crystal_description block
_exptl_crystal_F_000 1672
_exptl_crystal_size_max 0.160
_exptl_crystal_size_mid 0.140
_exptl_crystal_size_min 0.100
_refine_diff_density_max 0.234
_refine_diff_density_min -0.199
_refine_diff_density_rms 0.044
_refine_ls_extinction_method none
_refine_ls_goodness_of_fit_ref 1.017
_refine_ls_hydrogen_treatment constr
_refine_ls_matrix_type full
_refine_ls_number_parameters 553
_refine_ls_number_reflns 12546
_refine_ls_number_restraints 0
_refine_ls_restrained_S_all 1.017
_refine_ls_R_factor_all 0.0890
_refine_ls_R_factor_gt 0.0573
_refine_ls_shift/su_max 0.005
_refine_ls_shift/su_mean 0.000
_refine_ls_structure_factor_coef Fsqd
_refine_ls_weighting_details 'w=1/[\s^2^(Fo^2^)+(0.0789P)^2^+1.0496P] where P=(Fo^2^+2Fc^2^)/3'
_refine_ls_weighting_scheme calc
_refine_ls_wR_factor_gt 0.1458
_refine_ls_wR_factor_ref 0.1653
_reflns_Friedel_coverage 0.000
_reflns_number_gt 8404
_reflns_number_total 12546
_reflns_threshold_expression 'I > 2\s(I)'
_cod_data_source_file d1cc05661a2.cif
_cod_data_source_block p_a_sq_sq
_cod_depositor_comments 'Adding full bibliography for 7129481--7129483.cif.'
_cod_original_sg_symbol_H-M 'P 21/n'
_cod_database_code 7129481
_shelx_shelxl_version_number 2014/7
_shelx_space_group_comment
;
The symmetry employed for this shelxl refinement is uniquely defined
by the following loop, which should always be used as a source of
symmetry information in preference to the above space-group names.
They are only intended as comments.
;
_shelx_estimated_absorpt_t_min 0.991
_shelx_estimated_absorpt_t_max 0.995

loop_
_space_group_symop_operation_xyz
'x, y, z'
'-x+1/2, y+1/2, -z+1/2'
'-x, -y, -z'
'x-1/2, -y-1/2, z-1/2'

loop_
_atom_site_label
_atom_site_type_symbol
_atom_site_fract_x
_atom_site_fract_y
_atom_site_fract_z
_atom_site_U_iso_or_equiv
_atom_site_adp_type
_atom_site_occupancy
_atom_site_site_symmetry_order
_atom_site_calc_flag
_atom_site_refinement_flags_posn
_atom_site_refinement_flags_adp
_atom_site_refinement_flags_occupancy
_atom_site_disorder_assembly
_atom_site_disorder_group
N1 N 0.77176(8) 0.27649(8) 0.90873(7) 0.0335(3) Uani 1 1 d . . . . .
N2 N 0.71059(9) 0.26542(8) 0.44113(7) 0.0364(3) Uani 1 1 d . . . . .
C1 C 0.52156(10) 0.05876(9) 0.68480(8) 0.0318(3) Uani 1 1 d . . . . .
C2 C 0.57099(10) 0.11540(9) 0.72757(8) 0.0312(3) Uani 1 1 d . . . . .
H2 H 0.5867 0.1646 0.7097 0.037 Uiso 1 1 calc R U . . .
C3 C 0.59819(9) 0.10263(9) 0.79536(8) 0.0299(3) Uani 1 1 d . . . . .
C4 C 0.57338(11) 0.03079(10) 0.82121(8) 0.0366(4) Uani 1 1 d . . . . .
H4 H 0.5911 0.0205 0.8674 0.044 Uiso 1 1 calc R U . . .
C5 C 0.52307(11) -0.02520(11) 0.77976(9) 0.0419(4) Uani 1 1 d . . . . .
H5 H 0.5058 -0.0735 0.7977 0.050 Uiso 1 1 calc R U . . .
C6 C 0.49757(11) -0.01163(10) 0.71228(9) 0.0386(4) Uani 1 1 d . . . . .
H6 H 0.4632 -0.0509 0.6844 0.046 Uiso 1 1 calc R U . . .
C7 C 0.65549(9) 0.16283(9) 0.83734(8) 0.0300(3) Uani 1 1 d . . . . .
C8 C 0.71914(10) 0.13903(10) 0.89122(8) 0.0330(4) Uani 1 1 d . . . . .
H8 H 0.7238 0.0832 0.9048 0.040 Uiso 1 1 calc R U . . .
C9 C 0.77607(10) 0.19633(10) 0.92546(8) 0.0328(4) Uani 1 1 d . . . . .
C10 C 0.65036(10) 0.24621(9) 0.82154(8) 0.0316(3) Uani 1 1 d . . . . .
H10 H 0.6065 0.2658 0.7861 0.038 Uiso 1 1 calc R U . . .
C11 C 0.70922(10) 0.30044(9) 0.85750(7) 0.0300(3) Uani 1 1 d . . . . .
C12 C 0.49767(10) 0.07451(9) 0.61286(8) 0.0323(4) Uani 1 1 d . . . . .
C13 C 0.55305(10) 0.11347(10) 0.58343(8) 0.0328(4) Uani 1 1 d . . . . .
H13 H 0.6067 0.1275 0.6101 0.039 Uiso 1 1 calc R U . . .
C14 C 0.53274(10) 0.13263(10) 0.51641(8) 0.0336(4) Uani 1 1 d . . . . .
C15 C 0.45375(11) 0.11055(11) 0.47790(9) 0.0387(4) Uani 1 1 d . . . . .
H15 H 0.4378 0.1237 0.4322 0.046 Uiso 1 1 calc R U . . .
C16 C 0.39882(11) 0.06990(11) 0.50568(9) 0.0422(4) Uani 1 1 d . . . . .
H16 H 0.3459 0.0540 0.4786 0.051 Uiso 1 1 calc R U . . .
C17 C 0.41981(10) 0.05185(10) 0.57270(9) 0.0383(4) Uani 1 1 d . . . . .
H17 H 0.3812 0.0241 0.5913 0.046 Uiso 1 1 calc R U . . .
C18 C 0.59351(10) 0.17618(10) 0.48860(8) 0.0333(4) Uani 1 1 d . . . . .
C19 C 0.56903(11) 0.23674(10) 0.44046(8) 0.0357(4) Uani 1 1 d . . . . .
H19 H 0.5117 0.2487 0.4229 0.043 Uiso 1 1 calc R U . . .
C20 C 0.62818(11) 0.27961(10) 0.41821(8) 0.0361(4) Uani 1 1 d . . . . .
C21 C 0.67864(10) 0.16099(10) 0.51114(8) 0.0353(4) Uani 1 1 d . . . . .
H21 H 0.6984 0.1194 0.5431 0.042 Uiso 1 1 calc R U . . .
C22 C 0.73446(10) 0.20650(10) 0.48698(8) 0.0346(4) Uani 1 1 d . . . . .
C23 C 0.84902(10) 0.17433(10) 0.98129(8) 0.0346(4) Uani 1 1 d . . . . .
C24 C 0.91276(11) 0.12555(10) 0.96985(9) 0.0386(4) Uani 1 1 d . . . . .
C25 C 0.98415(11) 0.11365(11) 1.02147(10) 0.0456(5) Uani 1 1 d . . . . .
H25 H 1.0276 0.0804 1.0141 0.055 Uiso 1 1 calc R U . . .
C26 C 0.99363(12) 0.14863(12) 1.08296(10) 0.0509(5) Uani 1 1 d . . . . .
C27 C 0.92852(12) 0.19454(12) 1.09346(9) 0.0493(5) Uani 1 1 d . . . . .
H27 H 0.9336 0.2174 1.1360 0.059 Uiso 1 1 calc R U . . .
C28 C 0.85624(11) 0.20830(11) 1.04421(9) 0.0402(4) Uani 1 1 d . . . . .
C29 C 0.90836(12) 0.08927(13) 0.90305(10) 0.0503(5) Uani 1 1 d . . . . .
H29A H 0.8646 0.0474 0.8925 0.075 Uiso 1 1 calc R U . . .
H29B H 0.9619 0.0641 0.9036 0.075 Uiso 1 1 calc R U . . .
H29C H 0.8957 0.1327 0.8695 0.075 Uiso 1 1 calc R U . . .
C30 C 1.07355(15) 0.13805(16) 1.13688(12) 0.0775(8) Uani 1 1 d . . . . .
H30A H 1.0929 0.1917 1.1559 0.116 Uiso 1 1 calc R U . . .
H30B H 1.1159 0.1134 1.1182 0.116 Uiso 1 1 calc R U . . .
H30C H 1.0635 0.1022 1.1715 0.116 Uiso 1 1 calc R U . . .
C31 C 0.78712(13) 0.25807(13) 1.05863(10) 0.0525(5) Uani 1 1 d . . . . .
H31A H 0.7964 0.2635 1.1065 0.079 Uiso 1 1 calc R U . . .
H31B H 0.7339 0.2305 1.0399 0.079 Uiso 1 1 calc R U . . .
H31C H 0.7861 0.3127 1.0389 0.079 Uiso 1 1 calc R U . . .
C32 C 0.70715(9) 0.38977(9) 0.84080(7) 0.0295(3) Uani 1 1 d . . . . .
C33 C 0.66804(10) 0.44519(10) 0.87371(8) 0.0347(4) Uani 1 1 d . . . . .
C34 C 0.66691(11) 0.52808(10) 0.85765(8) 0.0371(4) Uani 1 1 d . . . . .
H34 H 0.6405 0.5659 0.8800 0.045 Uiso 1 1 calc R U . . .
C35 C 0.70329(10) 0.55674(10) 0.80983(8) 0.0357(4) Uani 1 1 d . . . . .
C36 C 0.74232(11) 0.50102(10) 0.77823(8) 0.0378(4) Uani 1 1 d . . . . .
H36 H 0.7677 0.5202 0.7455 0.045 Uiso 1 1 calc R U . . .
C37 C 0.74548(10) 0.41736(10) 0.79321(8) 0.0338(4) Uani 1 1 d . . . . .
C38 C 0.79012(13) 0.35958(12) 0.75854(11) 0.0514(5) Uani 1 1 d . . . . .
H38A H 0.8310 0.3277 0.7913 0.077 Uiso 1 1 calc R U . . .
H38B H 0.8186 0.3911 0.7312 0.077 Uiso 1 1 calc R U . . .
H38C H 0.7499 0.3222 0.7304 0.077 Uiso 1 1 calc R U . . .
C39 C 0.62768(14) 0.41555(12) 0.92579(10) 0.0521(5) Uani 1 1 d . . . . .
H39A H 0.5862 0.3735 0.9069 0.078 Uiso 1 1 calc R U . . .
H39B H 0.6005 0.4618 0.9416 0.078 Uiso 1 1 calc R U . . .
H39C H 0.6701 0.3921 0.9628 0.078 Uiso 1 1 calc R U . . .
C40 C 0.70078(13) 0.64669(11) 0.79234(10) 0.0490(5) Uani 1 1 d . . . . .
H40A H 0.7279 0.6551 0.7567 0.073 Uiso 1 1 calc R U . . .
H40B H 0.7300 0.6784 0.8312 0.073 Uiso 1 1 calc R U . . .
H40C H 0.6428 0.6650 0.7777 0.073 Uiso 1 1 calc R U . . .
C41 C 0.82599(10) 0.19311(10) 0.51230(8) 0.0356(4) Uani 1 1 d . . . . .
C42 C 0.87261(11) 0.24436(11) 0.56177(8) 0.0386(4) Uani 1 1 d . . . . .
C43 C 0.95766(11) 0.22934(12) 0.58554(9) 0.0461(5) Uani 1 1 d . . . . .
H43 H 0.9898 0.2637 0.6193 0.055 Uiso 1 1 calc R U . . .
C44 C 0.99684(12) 0.16601(13) 0.56151(10) 0.0477(5) Uani 1 1 d . . . . .
C45 C 0.94942(12) 0.11745(12) 0.51187(10) 0.0473(5) Uani 1 1 d . . . . .
H45 H 0.9757 0.0745 0.4943 0.057 Uiso 1 1 calc R U . . .
C46 C 0.86435(12) 0.12935(11) 0.48670(9) 0.0423(4) Uani 1 1 d . . . . .
C47 C 0.81470(15) 0.07532(14) 0.43211(11) 0.0626(6) Uani 1 1 d . . . . .
H47A H 0.8525 0.0470 0.4107 0.094 Uiso 1 1 calc R U . . .
H47B H 0.7756 0.1091 0.3995 0.094 Uiso 1 1 calc R U . . .
H47C H 0.7837 0.0348 0.4506 0.094 Uiso 1 1 calc R U . . .
C48 C 0.83334(13) 0.31530(13) 0.58821(10) 0.0511(5) Uani 1 1 d . . . . .
H48A H 0.8292 0.3625 0.5586 0.077 Uiso 1 1 calc R U . . .
H48B H 0.8676 0.3300 0.6323 0.077 Uiso 1 1 calc R U . . .
H48C H 0.7776 0.2996 0.5910 0.077 Uiso 1 1 calc R U . . .
C49 C 1.08901(13) 0.15157(17) 0.58988(12) 0.0706(7) Uani 1 1 d . . . . .
H49A H 1.0976 0.1121 0.6263 0.106 Uiso 1 1 calc R U . . .
H49B H 1.1163 0.2035 0.6063 0.106 Uiso 1 1 calc R U . . .
H49C H 1.1128 0.1297 0.5554 0.106 Uiso 1 1 calc R U . . .
C50 C 0.60520(11) 0.34722(10) 0.36881(9) 0.0389(4) Uani 1 1 d . . . . .
C51 C 0.63200(11) 0.42765(11) 0.38704(10) 0.0444(4) Uani 1 1 d . . . . .
C52 C 0.61053(13) 0.48958(12) 0.33980(12) 0.0559(5) Uani 1 1 d . . . . .
H52 H 0.6285 0.5441 0.3518 0.067 Uiso 1 1 calc R U . . .
C53 C 0.56387(13) 0.47418(13) 0.27581(12) 0.0579(6) Uani 1 1 d . . . . .
C54 C 0.53783(12) 0.39500(13) 0.25909(11) 0.0538(5) Uani 1 1 d . . . . .
H54 H 0.5056 0.3838 0.2154 0.065 Uiso 1 1 calc R U . . .
C55 C 0.55746(11) 0.33088(11) 0.30448(9) 0.0442(4) Uani 1 1 d . . . . .
C56 C 0.52865(15) 0.24506(13) 0.28216(10) 0.0608(6) Uani 1 1 d . . . . .
H56A H 0.5758 0.2071 0.2946 0.091 Uiso 1 1 calc R U . . .
H56B H 0.5059 0.2445 0.2341 0.091 Uiso 1 1 calc R U . . .
H56C H 0.4856 0.2279 0.3034 0.091 Uiso 1 1 calc R U . . .
C57 C 0.68311(14) 0.44845(12) 0.45533(11) 0.0584(6) Uani 1 1 d . . . . .
H57A H 0.6641 0.4157 0.4877 0.088 Uiso 1 1 calc R U . . .
H57B H 0.6768 0.5069 0.4639 0.088 Uiso 1 1 calc R U . . .
H57C H 0.7417 0.4364 0.4590 0.088 Uiso 1 1 calc R U . . .
C58 C 0.54355(16) 0.54325(16) 0.22606(15) 0.0902(10) Uani 1 1 d . . . . .
H58A H 0.5745 0.5925 0.2449 0.135 Uiso 1 1 calc R U . . .
H58B H 0.4838 0.5547 0.2151 0.135 Uiso 1 1 calc R U . . .
H58C H 0.5592 0.5272 0.1860 0.135 Uiso 1 1 calc R U . . .

loop_
_atom_site_aniso_label
_atom_site_aniso_U_11
_atom_site_aniso_U_22
_atom_site_aniso_U_33
_atom_site_aniso_U_23
_atom_site_aniso_U_13
_atom_site_aniso_U_12
N1 0.0351(7) 0.0288(7) 0.0350(7) 0.0015(6) 0.0063(6) 0.0007(6)
N2 0.0423(8) 0.0316(7) 0.0362(8) -0.0005(6) 0.0118(6) 0.0003(6)
C1 0.0314(8) 0.0288(8) 0.0350(9) 0.0001(6) 0.0084(7) -0.0014(6)
C2 0.0328(8) 0.0247(7) 0.0358(9) 0.0030(6) 0.0087(7) -0.0030(6)
C3 0.0308(8) 0.0257(8) 0.0341(8) -0.0011(6) 0.0100(7) -0.0004(6)
C4 0.0413(9) 0.0335(9) 0.0343(9) 0.0045(7) 0.0087(7) -0.0023(7)
C5 0.0471(10) 0.0327(9) 0.0457(10) 0.0063(7) 0.0118(8) -0.0111(8)
C6 0.0396(9) 0.0300(8) 0.0443(10) -0.0013(7) 0.0078(8) -0.0093(7)
C7 0.0303(8) 0.0293(8) 0.0311(8) 0.0003(6) 0.0096(6) -0.0013(6)
C8 0.0376(9) 0.0274(8) 0.0349(9) 0.0047(6) 0.0110(7) 0.0008(7)
C9 0.0343(8) 0.0309(8) 0.0324(8) 0.0022(6) 0.0074(7) 0.0017(7)
C10 0.0363(8) 0.0285(8) 0.0289(8) 0.0018(6) 0.0065(7) 0.0020(7)
C11 0.0346(8) 0.0266(8) 0.0289(8) 0.0013(6) 0.0085(6) 0.0017(6)
C12 0.0348(8) 0.0268(8) 0.0346(9) -0.0022(6) 0.0081(7) -0.0015(6)
C13 0.0321(8) 0.0315(8) 0.0330(9) -0.0027(6) 0.0056(7) -0.0019(7)
C14 0.0361(8) 0.0292(8) 0.0352(9) -0.0018(7) 0.0093(7) 0.0010(7)
C15 0.0394(9) 0.0408(9) 0.0334(9) 0.0015(7) 0.0050(7) 0.0011(8)
C16 0.0340(9) 0.0443(10) 0.0427(10) -0.0026(8) 0.0007(8) -0.0050(8)
C17 0.0336(9) 0.0365(9) 0.0437(10) -0.0017(7) 0.0082(7) -0.0051(7)
C18 0.0374(9) 0.0312(8) 0.0302(8) -0.0028(6) 0.0068(7) -0.0014(7)
C19 0.0367(9) 0.0344(9) 0.0347(9) -0.0016(7) 0.0071(7) -0.0008(7)
C20 0.0433(9) 0.0300(8) 0.0336(9) -0.0010(7) 0.0078(7) 0.0016(7)
C21 0.0397(9) 0.0341(9) 0.0319(9) 0.0015(7) 0.0089(7) 0.0017(7)
C22 0.0400(9) 0.0318(8) 0.0326(9) -0.0018(7) 0.0105(7) 0.0020(7)
C23 0.0353(8) 0.0292(8) 0.0365(9) 0.0060(7) 0.0047(7) -0.0006(7)
C24 0.0375(9) 0.0332(9) 0.0422(10) 0.0041(7) 0.0056(7) -0.0006(7)
C25 0.0380(9) 0.0396(10) 0.0537(12) 0.0037(8) 0.0024(8) 0.0051(8)
C26 0.0504(11) 0.0417(10) 0.0492(12) 0.0021(9) -0.0068(9) 0.0023(9)
C27 0.0595(12) 0.0429(10) 0.0377(10) 0.0007(8) -0.0006(9) 0.0026(9)
C28 0.0468(10) 0.0337(9) 0.0376(9) 0.0032(7) 0.0066(8) 0.0015(8)
C29 0.0449(11) 0.0553(12) 0.0484(11) -0.0047(9) 0.0082(9) 0.0082(9)
C30 0.0673(15) 0.0760(16) 0.0655(15) -0.0111(12) -0.0242(12) 0.0163(13)
C31 0.0600(12) 0.0545(12) 0.0429(11) 0.0004(9) 0.0134(9) 0.0104(10)
C32 0.0322(8) 0.0257(7) 0.0277(8) -0.0013(6) 0.0027(6) -0.0010(6)
C33 0.0411(9) 0.0305(8) 0.0329(9) 0.0002(7) 0.0105(7) 0.0026(7)
C34 0.0465(10) 0.0288(8) 0.0363(9) -0.0022(7) 0.0112(8) 0.0056(7)
C35 0.0402(9) 0.0269(8) 0.0377(9) -0.0002(7) 0.0065(7) -0.0023(7)
C36 0.0455(10) 0.0315(8) 0.0393(9) 0.0012(7) 0.0165(8) -0.0070(7)
C37 0.0372(9) 0.0296(8) 0.0355(9) -0.0033(7) 0.0112(7) -0.0033(7)
C38 0.0634(13) 0.0389(10) 0.0641(13) -0.0052(9) 0.0382(11) -0.0015(9)
C39 0.0748(14) 0.0402(10) 0.0520(12) 0.0068(9) 0.0353(11) 0.0118(10)
C40 0.0624(12) 0.0293(9) 0.0561(12) 0.0038(8) 0.0171(10) -0.0012(8)
C41 0.0381(9) 0.0375(9) 0.0331(9) 0.0050(7) 0.0127(7) 0.0018(7)
C42 0.0384(9) 0.0431(10) 0.0360(9) 0.0013(7) 0.0127(7) -0.0017(8)
C43 0.0416(10) 0.0573(12) 0.0400(10) 0.0008(9) 0.0118(8) -0.0059(9)
C44 0.0403(10) 0.0579(12) 0.0501(11) 0.0117(9) 0.0211(9) 0.0044(9)
C45 0.0481(11) 0.0482(11) 0.0522(11) 0.0069(9) 0.0247(9) 0.0099(9)
C46 0.0475(10) 0.0399(10) 0.0435(10) 0.0037(8) 0.0191(8) 0.0055(8)
C47 0.0674(14) 0.0540(13) 0.0663(14) -0.0163(11) 0.0175(11) 0.0067(11)
C48 0.0527(11) 0.0519(12) 0.0477(11) -0.0114(9) 0.0117(9) -0.0002(9)
C49 0.0406(11) 0.0951(19) 0.0777(16) 0.0047(14) 0.0188(11) 0.0101(12)
C50 0.0400(9) 0.0333(9) 0.0447(10) 0.0058(7) 0.0134(8) 0.0017(7)
C51 0.0419(10) 0.0355(9) 0.0557(12) 0.0037(8) 0.0129(9) -0.0005(8)
C52 0.0466(11) 0.0357(10) 0.0843(16) 0.0127(10) 0.0155(11) -0.0012(8)
C53 0.0444(11) 0.0507(12) 0.0762(15) 0.0295(11) 0.0114(10) 0.0022(9)
C54 0.0474(11) 0.0582(13) 0.0516(12) 0.0204(10) 0.0057(9) -0.0010(9)
C55 0.0453(10) 0.0415(10) 0.0436(10) 0.0094(8) 0.0081(8) 0.0001(8)
C56 0.0774(15) 0.0513(12) 0.0447(12) 0.0027(9) 0.0002(10) -0.0072(11)
C57 0.0655(13) 0.0395(11) 0.0673(14) -0.0088(10) 0.0125(11) -0.0046(10)
C58 0.0740(17) 0.0729(17) 0.111(2) 0.0542(16) 0.0024(16) -0.0048(14)

loop_
_atom_type_symbol
_atom_type_description
_atom_type_scat_dispersion_real
_atom_type_scat_dispersion_imag
_atom_type_scat_source
C C 0.0033 0.0016 'International Tables Vol C Tables 4.2.6.8 and 6.1.1.4'
H H 0.0000 0.0000 'International Tables Vol C Tables 4.2.6.8 and 6.1.1.4'
N N 0.0061 0.0033 'International Tables Vol C Tables 4.2.6.8 and 6.1.1.4'

loop_
_geom_angle_atom_site_label_1
_geom_angle_atom_site_label_2
_geom_angle_atom_site_label_3
_geom_angle
_geom_angle_site_symmetry_1
_geom_angle_site_symmetry_3
_geom_angle_publ_flag
C11 N1 C9 117.79(13) . . ?
C22 N2 C20 117.32(15) . . ?
C6 C1 C2 117.70(15) . . ?
C6 C1 C12 122.53(14) . . ?
C2 C1 C12 119.76(14) . . ?
C3 C2 C1 122.50(14) . . ?
C3 C2 H2 118.7 . . ?
C1 C2 H2 118.7 . . ?
C2 C3 C4 118.20(14) . . ?
C2 C3 C7 119.55(14) . . ?
C4 C3 C7 122.18(14) . . ?
C5 C4 C3 120.09(15) . . ?
C5 C4 H4 120.0 . . ?
C3 C4 H4 120.0 . . ?
C4 C5 C6 120.68(16) . . ?
C4 C5 H5 119.7 . . ?
C6 C5 H5 119.7 . . ?
C5 C6 C1 120.81(15) . . ?
C5 C6 H6 119.6 . . ?
C1 C6 H6 119.6 . . ?
C8 C7 C10 116.86(14) . . ?
C8 C7 C3 122.22(14) . . ?
C10 C7 C3 120.81(13) . . ?
C7 C8 C9 120.36(15) . . ?
C7 C8 H8 119.8 . . ?
C9 C8 H8 119.8 . . ?
N1 C9 C8 122.27(14) . . ?
N1 C9 C23 114.39(14) . . ?
C8 C9 C23 123.28(14) . . ?
C11 C10 C7 120.04(14) . . ?
C11 C10 H10 120.0 . . ?
C7 C10 H10 120.0 . . ?
N1 C11 C10 122.63(14) . . ?
N1 C11 C32 115.81(13) . . ?
C10 C11 C32 121.55(13) . . ?
C13 C12 C17 118.15(15) . . ?
C13 C12 C1 120.05(14) . . ?
C17 C12 C1 121.80(15) . . ?
C12 C13 C14 122.51(15) . . ?
C12 C13 H13 118.7 . . ?
C14 C13 H13 118.7 . . ?
C13 C14 C15 117.84(16) . . ?
C13 C14 C18 119.83(14) . . ?
C15 C14 C18 122.32(15) . . ?
C16 C15 C14 120.58(15) . . ?
C16 C15 H15 119.7 . . ?
C14 C15 H15 119.7 . . ?
C15 C16 C17 120.83(15) . . ?
C15 C16 H16 119.6 . . ?
C17 C16 H16 119.6 . . ?
C16 C17 C12 120.04(16) . . ?
C16 C17 H17 120.0 . . ?
C12 C17 H17 120.0 . . ?
C19 C18 C21 116.66(16) . . ?
C19 C18 C14 121.74(15) . . ?
C21 C18 C14 121.55(14) . . ?
C20 C19 C18 120.17(15) . . ?
C20 C19 H19 119.9 . . ?
C18 C19 H19 119.9 . . ?
N2 C20 C19 122.75(15) . . ?
N2 C20 C50 115.13(15) . . ?
C19 C20 C50 122.08(15) . . ?
C22 C21 C18 120.15(15) . . ?
C22 C21 H21 119.9 . . ?
C18 C21 H21 119.9 . . ?
N2 C22 C21 122.94(15) . . ?
N2 C22 C41 116.18(15) . . ?
C21 C22 C41 120.87(14) . . ?
C24 C23 C28 120.28(15) . . ?
C24 C23 C9 120.04(15) . . ?
C28 C23 C9 119.50(15) . . ?
C25 C24 C23 118.49(17) . . ?
C25 C24 C29 119.37(17) . . ?
C23 C24 C29 122.07(15) . . ?
C26 C25 C24 122.14(18) . . ?
C26 C25 H25 118.9 . . ?
C24 C25 H25 118.9 . . ?
C25 C26 C27 118.09(17) . . ?
C25 C26 C30 120.9(2) . . ?
C27 C26 C30 121.04(19) . . ?
C26 C27 C28 122.29(18) . . ?
C26 C27 H27 118.9 . . ?
C28 C27 H27 118.9 . . ?
C27 C28 C23 118.65(17) . . ?
C27 C28 C31 119.98(17) . . ?
C23 C28 C31 121.37(15) . . ?
C24 C29 H29A 109.5 . . ?
C24 C29 H29B 109.5 . . ?
H29A C29 H29B 109.5 . . ?
C24 C29 H29C 109.5 . . ?
H29A C29 H29C 109.5 . . ?
H29B C29 H29C 109.5 . . ?
C26 C30 H30A 109.5 . . ?
C26 C30 H30B 109.5 . . ?
H30A C30 H30B 109.5 . . ?
C26 C30 H30C 109.5 . . ?
H30A C30 H30C 109.5 . . ?
H30B C30 H30C 109.5 . . ?
C28 C31 H31A 109.5 . . ?
C28 C31 H31B 109.5 . . ?
H31A C31 H31B 109.5 . . ?
C28 C31 H31C 109.5 . . ?
H31A C31 H31C 109.5 . . ?
H31B C31 H31C 109.5 . . ?
C37 C32 C33 120.47(14) . . ?
C37 C32 C11 119.67(14) . . ?
C33 C32 C11 119.85(15) . . ?
C34 C33 C32 119.04(16) . . ?
C34 C33 C39 120.48(16) . . ?
C32 C33 C39 120.47(15) . . ?
C35 C34 C33 121.55(16) . . ?
C35 C34 H34 119.2 . . ?
C33 C34 H34 119.2 . . ?
C34 C35 C36 118.53(15) . . ?
C34 C35 C40 121.01(16) . . ?
C36 C35 C40 120.46(17) . . ?
C35 C36 C37 121.80(16) . . ?
C35 C36 H36 119.1 . . ?
C37 C36 H36 119.1 . . ?
C32 C37 C36 118.59(15) . . ?
C32 C37 C38 121.62(15) . . ?
C36 C37 C38 119.79(16) . . ?
C37 C38 H38A 109.5 . . ?
C37 C38 H38B 109.5 . . ?
H38A C38 H38B 109.5 . . ?
C37 C38 H38C 109.5 . . ?
H38A C38 H38C 109.5 . . ?
H38B C38 H38C 109.5 . . ?
C33 C39 H39A 109.5 . . ?
C33 C39 H39B 109.5 . . ?
H39A C39 H39B 109.5 . . ?
C33 C39 H39C 109.5 . . ?
H39A C39 H39C 109.5 . . ?
H39B C39 H39C 109.5 . . ?
C35 C40 H40A 109.5 . . ?
C35 C40 H40B 109.5 . . ?
H40A C40 H40B 109.5 . . ?
C35 C40 H40C 109.5 . . ?
H40A C40 H40C 109.5 . . ?
H40B C40 H40C 109.5 . . ?
C42 C41 C46 120.52(16) . . ?
C42 C41 C22 119.53(15) . . ?
C46 C41 C22 119.95(15) . . ?
C43 C42 C41 118.33(17) . . ?
C43 C42 C48 120.19(17) . . ?
C41 C42 C48 121.47(16) . . ?
C44 C43 C42 122.18(18) . . ?
C44 C43 H43 118.9 . . ?
C42 C43 H43 118.9 . . ?
C45 C44 C43 118.10(17) . . ?
C45 C44 C49 121.90(19) . . ?
C43 C44 C49 120.00(19) . . ?
C44 C45 C46 122.07(18) . . ?
C44 C45 H45 119.0 . . ?
C46 C45 H45 119.0 . . ?
C45 C46 C41 118.77(17) . . ?
C45 C46 C47 120.52(17) . . ?
C41 C46 C47 120.70(17) . . ?
C46 C47 H47A 109.5 . . ?
C46 C47 H47B 109.5 . . ?
H47A C47 H47B 109.5 . . ?
C46 C47 H47C 109.5 . . ?
H47A C47 H47C 109.5 . . ?
H47B C47 H47C 109.5 . . ?
C42 C48 H48A 109.5 . . ?
C42 C48 H48B 109.5 . . ?
H48A C48 H48B 109.5 . . ?
C42 C48 H48C 109.5 . . ?
H48A C48 H48C 109.5 . . ?
H48B C48 H48C 109.5 . . ?
C44 C49 H49A 109.5 . . ?
C44 C49 H49B 109.5 . . ?
H49A C49 H49B 109.5 . . ?
C44 C49 H49C 109.5 . . ?
H49A C49 H49C 109.5 . . ?
H49B C49 H49C 109.5 . . ?
C55 C50 C51 119.94(16) . . ?
C55 C50 C20 120.41(15) . . ?
C51 C50 C20 119.65(16) . . ?
C52 C51 C50 118.56(18) . . ?
C52 C51 C57 119.39(18) . . ?
C50 C51 C57 122.05(17) . . ?
C53 C52 C51 122.11(19) . . ?
C53 C52 H52 118.9 . . ?
C51 C52 H52 118.9 . . ?
C54 C53 C52 118.37(18) . . ?
C54 C53 C58 121.6(2) . . ?
C52 C53 C58 120.1(2) . . ?
C53 C54 C55 121.80(19) . . ?
C53 C54 H54 119.1 . . ?
C55 C54 H54 119.1 . . ?
C54 C55 C50 119.21(18) . . ?
C54 C55 C56 118.91(17) . . ?
C50 C55 C56 121.85(16) . . ?
C55 C56 H56A 109.5 . . ?
C55 C56 H56B 109.5 . . ?
H56A C56 H56B 109.5 . . ?
C55 C56 H56C 109.5 . . ?
H56A C56 H56C 109.5 . . ?
H56B C56 H56C 109.5 . . ?
C51 C57 H57A 109.5 . . ?
C51 C57 H57B 109.5 . . ?
H57A C57 H57B 109.5 . . ?
C51 C57 H57C 109.5 . . ?
H57A C57 H57C 109.5 . . ?
H57B C57 H57C 109.5 . . ?
C53 C58 H58A 109.5 . . ?
C53 C58 H58B 109.5 . . ?
H58A C58 H58B 109.5 . . ?
C53 C58 H58C 109.5 . . ?
H58A C58 H58C 109.5 . . ?
H58B C58 H58C 109.5 . . ?

loop_
_geom_bond_atom_site_label_1
_geom_bond_atom_site_label_2
_geom_bond_distance
_geom_bond_site_symmetry_2
_geom_bond_publ_flag
N1 C11 1.3431(19) . ?
N1 C9 1.349(2) . ?
N2 C22 1.343(2) . ?
N2 C20 1.350(2) . ?
C1 C6 1.389(2) . ?
C1 C2 1.395(2) . ?
C1 C12 1.479(2) . ?
C2 C3 1.390(2) . ?
C2 H2 0.9500 . ?
C3 C4 1.398(2) . ?
C3 C7 1.486(2) . ?
C4 C5 1.381(2) . ?
C4 H4 0.9500 . ?
C5 C6 1.385(2) . ?
C5 H5 0.9500 . ?
C6 H6 0.9500 . ?
C7 C8 1.386(2) . ?
C7 C10 1.396(2) . ?
C8 C9 1.389(2) . ?
C8 H8 0.9500 . ?
C9 C23 1.493(2) . ?
C10 C11 1.387(2) . ?
C10 H10 0.9500 . ?
C11 C32 1.495(2) . ?
C12 C13 1.392(2) . ?
C12 C17 1.398(2) . ?
C13 C14 1.393(2) . ?
C13 H13 0.9500 . ?
C14 C15 1.398(2) . ?
C14 C18 1.477(2) . ?
C15 C16 1.378(3) . ?
C15 H15 0.9500 . ?
C16 C17 1.388(2) . ?
C16 H16 0.9500 . ?
C17 H17 0.9500 . ?
C18 C19 1.394(2) . ?
C18 C21 1.395(2) . ?
C19 C20 1.386(2) . ?
C19 H19 0.9500 . ?
C20 C50 1.492(2) . ?
C21 C22 1.386(2) . ?
C21 H21 0.9500 . ?
C22 C41 1.493(2) . ?
C23 C24 1.397(2) . ?
C23 C28 1.408(2) . ?
C24 C25 1.396(2) . ?
C24 C29 1.505(3) . ?
C25 C26 1.381(3) . ?
C25 H25 0.9500 . ?
C26 C27 1.383(3) . ?
C26 C30 1.513(3) . ?
C27 C28 1.383(2) . ?
C27 H27 0.9500 . ?
C28 C31 1.504(3) . ?
C29 H29A 0.9800 . ?
C29 H29B 0.9800 . ?
C29 H29C 0.9800 . ?
C30 H30A 0.9800 . ?
C30 H30B 0.9800 . ?
C30 H30C 0.9800 . ?
C31 H31A 0.9800 . ?
C31 H31B 0.9800 . ?
C31 H31C 0.9800 . ?
C32 C37 1.395(2) . ?
C32 C33 1.398(2) . ?
C33 C34 1.391(2) . ?
C33 C39 1.506(2) . ?
C34 C35 1.384(2) . ?
C34 H34 0.9500 . ?
C35 C36 1.384(2) . ?
C35 C40 1.509(2) . ?
C36 C37 1.397(2) . ?
C36 H36 0.9500 . ?
C37 C38 1.502(2) . ?
C38 H38A 0.9800 . ?
C38 H38B 0.9800 . ?
C38 H38C 0.9800 . ?
C39 H39A 0.9800 . ?
C39 H39B 0.9800 . ?
C39 H39C 0.9800 . ?
C40 H40A 0.9800 . ?
C40 H40B 0.9800 . ?
C40 H40C 0.9800 . ?
C41 C42 1.398(2) . ?
C41 C46 1.399(2) . ?
C42 C43 1.395(2) . ?
C42 C48 1.505(3) . ?
C43 C44 1.386(3) . ?
C43 H43 0.9500 . ?
C44 C45 1.379(3) . ?
C44 C49 1.513(3) . ?
C45 C46 1.390(3) . ?
C45 H45 0.9500 . ?
C46 C47 1.507(3) . ?
C47 H47A 0.9800 . ?
C47 H47B 0.9800 . ?
C47 H47C 0.9800 . ?
C48 H48A 0.9800 . ?
C48 H48B 0.9800 . ?
C48 H48C 0.9800 . ?
C49 H49A 0.9800 . ?
C49 H49B 0.9800 . ?
C49 H49C 0.9800 . ?
C50 C55 1.400(2) . ?
C50 C51 1.405(2) . ?
C51 C52 1.394(3) . ?
C51 C57 1.500(3) . ?
C52 C53 1.386(3) . ?
C52 H52 0.9500 . ?
C53 C54 1.377(3) . ?
C53 C58 1.511(3) . ?
C54 C55 1.393(2) . ?
C54 H54 0.9500 . ?
C55 C56 1.512(3) . ?
C56 H56A 0.9800 . ?
C56 H56B 0.9800 . ?
C56 H56C 0.9800 . ?
C57 H57A 0.9800 . ?
C57 H57B 0.9800 . ?
C57 H57C 0.9800 . ?
C58 H58A 0.9800 . ?
C58 H58B 0.9800 . ?
C58 H58C 0.9800 . ?

loop_
_geom_torsion_atom_site_label_1
_geom_torsion_atom_site_label_2
_geom_torsion_atom_site_label_3
_geom_torsion_atom_site_label_4
_geom_torsion
_geom_torsion_site_symmetry_1
_geom_torsion_site_symmetry_2
_geom_torsion_site_symmetry_3
_geom_torsion_site_symmetry_4
_geom_torsion_publ_flag
C6 C1 C2 C3 1.7(2) . . . . ?
C12 C1 C2 C3 -177.45(15) . . . . ?
C1 C2 C3 C4 -1.2(2) . . . . ?
C1 C2 C3 C7 175.75(15) . . . . ?
C2 C3 C4 C5 -0.1(3) . . . . ?
C7 C3 C4 C5 -177.00(16) . . . . ?
C3 C4 C5 C6 0.9(3) . . . . ?
C4 C5 C6 C1 -0.4(3) . . . . ?
C2 C1 C6 C5 -0.9(3) . . . . ?
C12 C1 C6 C5 178.25(17) . . . . ?
C2 C3 C7 C8 -142.85(17) . . . . ?
C4 C3 C7 C8 34.0(2) . . . . ?
C2 C3 C7 C10 33.3(2) . . . . ?
C4 C3 C7 C10 -149.85(17) . . . . ?
C10 C7 C8 C9 -2.3(2) . . . . ?
C3 C7 C8 C9 173.97(15) . . . . ?
C11 N1 C9 C8 0.7(2) . . . . ?
C11 N1 C9 C23 177.93(14) . . . . ?
C7 C8 C9 N1 0.7(3) . . . . ?
C7 C8 C9 C23 -176.20(16) . . . . ?
C8 C7 C10 C11 2.5(2) . . . . ?
C3 C7 C10 C11 -173.85(15) . . . . ?
C9 N1 C11 C10 -0.5(2) . . . . ?
C9 N1 C11 C32 -179.91(15) . . . . ?
C7 C10 C11 N1 -1.1(3) . . . . ?
C7 C10 C11 C32 178.22(15) . . . . ?
C6 C1 C12 C13 -143.79(17) . . . . ?
C2 C1 C12 C13 35.3(2) . . . . ?
C6 C1 C12 C17 36.7(2) . . . . ?
C2 C1 C12 C17 -144.14(16) . . . . ?
C17 C12 C13 C14 2.0(2) . . . . ?
C1 C12 C13 C14 -177.53(15) . . . . ?
C12 C13 C14 C15 -0.7(2) . . . . ?
C12 C13 C14 C18 178.24(14) . . . . ?
C13 C14 C15 C16 -1.1(2) . . . . ?
C18 C14 C15 C16 179.96(16) . . . . ?
C14 C15 C16 C17 1.6(3) . . . . ?
C15 C16 C17 C12 -0.4(3) . . . . ?
C13 C12 C17 C16 -1.4(2) . . . . ?
C1 C12 C17 C16 178.09(16) . . . . ?
C13 C14 C18 C19 -141.28(16) . . . . ?
C15 C14 C18 C19 37.7(2) . . . . ?
C13 C14 C18 C21 36.1(2) . . . . ?
C15 C14 C18 C21 -144.96(17) . . . . ?
C21 C18 C19 C20 -1.2(2) . . . . ?
C14 C18 C19 C20 176.30(15) . . . . ?
C22 N2 C20 C19 0.6(2) . . . . ?
C22 N2 C20 C50 178.34(14) . . . . ?
C18 C19 C20 N2 0.2(3) . . . . ?
C18 C19 C20 C50 -177.47(15) . . . . ?
C19 C18 C21 C22 1.6(2) . . . . ?
C14 C18 C21 C22 -175.95(15) . . . . ?
C20 N2 C22 C21 -0.2(2) . . . . ?
C20 N2 C22 C41 -178.97(14) . . . . ?
C18 C21 C22 N2 -0.9(3) . . . . ?
C18 C21 C22 C41 177.81(15) . . . . ?
N1 C9 C23 C24 -111.56(18) . . . . ?
C8 C9 C23 C24 65.6(2) . . . . ?
N1 C9 C23 C28 63.4(2) . . . . ?
C8 C9 C23 C28 -119.40(19) . . . . ?
C28 C23 C24 C25 -1.9(3) . . . . ?
C9 C23 C24 C25 173.04(16) . . . . ?
C28 C23 C24 C29 -178.86(17) . . . . ?
C9 C23 C24 C29 -3.9(3) . . . . ?
C23 C24 C25 C26 -0.2(3) . . . . ?
C29 C24 C25 C26 176.80(19) . . . . ?
C24 C25 C26 C27 2.2(3) . . . . ?
C24 C25 C26 C30 -176.9(2) . . . . ?
C25 C26 C27 C28 -2.0(3) . . . . ?
C30 C26 C27 C28 177.0(2) . . . . ?
C26 C27 C28 C23 -0.1(3) . . . . ?
C26 C27 C28 C31 179.43(19) . . . . ?
C24 C23 C28 C27 2.1(3) . . . . ?
C9 C23 C28 C27 -172.93(16) . . . . ?
C24 C23 C28 C31 -177.42(17) . . . . ?
C9 C23 C28 C31 7.6(3) . . . . ?
N1 C11 C32 C37 93.35(18) . . . . ?
C10 C11 C32 C37 -86.0(2) . . . . ?
N1 C11 C32 C33 -85.60(19) . . . . ?
C10 C11 C32 C33 95.02(19) . . . . ?
C37 C32 C33 C34 0.9(2) . . . . ?
C11 C32 C33 C34 179.83(14) . . . . ?
C37 C32 C33 C39 -179.14(16) . . . . ?
C11 C32 C33 C39 -0.2(2) . . . . ?
C32 C33 C34 C35 0.2(2) . . . . ?
C39 C33 C34 C35 -179.77(17) . . . . ?
C33 C34 C35 C36 -0.8(3) . . . . ?
C33 C34 C35 C40 179.30(16) . . . . ?
C34 C35 C36 C37 0.2(3) . . . . ?
C40 C35 C36 C37 -179.82(16) . . . . ?
C33 C32 C37 C36 -1.4(2) . . . . ?
C11 C32 C37 C36 179.67(14) . . . . ?
C33 C32 C37 C38 178.16(16) . . . . ?
C11 C32 C37 C38 -0.8(2) . . . . ?
C35 C36 C37 C32 0.8(3) . . . . ?
C35 C36 C37 C38 -178.74(17) . . . . ?
N2 C22 C41 C42 81.9(2) . . . . ?
C21 C22 C41 C42 -96.9(2) . . . . ?
N2 C22 C41 C46 -98.44(19) . . . . ?
C21 C22 C41 C46 82.7(2) . . . . ?
C46 C41 C42 C43 -1.1(3) . . . . ?
C22 C41 C42 C43 178.60(16) . . . . ?
C46 C41 C42 C48 177.61(17) . . . . ?
C22 C41 C42 C48 -2.7(3) . . . . ?
C41 C42 C43 C44 0.3(3) . . . . ?
C48 C42 C43 C44 -178.39(18) . . . . ?
C42 C43 C44 C45 0.8(3) . . . . ?
C42 C43 C44 C49 -178.96(19) . . . . ?
C43 C44 C45 C46 -1.3(3) . . . . ?
C49 C44 C45 C46 178.51(19) . . . . ?
C44 C45 C46 C41 0.5(3) . . . . ?
C44 C45 C46 C47 179.61(19) . . . . ?
C42 C41 C46 C45 0.7(3) . . . . ?
C22 C41 C46 C45 -179.02(16) . . . . ?
C42 C41 C46 C47 -178.40(17) . . . . ?
C22 C41 C46 C47 1.9(3) . . . . ?
N2 C20 C50 C55 117.62(19) . . . . ?
C19 C20 C50 C55 -64.6(2) . . . . ?
N2 C20 C50 C51 -62.1(2) . . . . ?
C19 C20 C50 C51 115.7(2) . . . . ?
C55 C50 C51 C52 -0.5(3) . . . . ?
C20 C50 C51 C52 179.27(18) . . . . ?
C55 C50 C51 C57 179.88(19) . . . . ?
C20 C50 C51 C57 -0.4(3) . . . . ?
C50 C51 C52 C53 0.0(3) . . . . ?
C57 C51 C52 C53 179.6(2) . . . . ?
C51 C52 C53 C54 0.4(3) . . . . ?
C51 C52 C53 C58 -178.9(2) . . . . ?
C52 C53 C54 C55 -0.3(3) . . . . ?
C58 C53 C54 C55 179.0(2) . . . . ?
C53 C54 C55 C50 -0.2(3) . . . . ?
C53 C54 C55 C56 -178.4(2) . . . . ?
C51 C50 C55 C54 0.6(3) . . . . ?
C20 C50 C55 C54 -179.15(18) . . . . ?
C51 C50 C55 C56 178.75(19) . . . . ?
C20 C50 C55 C56 -1.0(3) . . . . ?
